data_2213497
loop_
_publ_author_name
'Sathiyanarayanan, K.'
'George Fernand, A.'
'Dhanasekaran, V.'
'Rathore, R. S.'

_publ_section_title
;
 {2-Methylidene-3-[(phenylsulfanyl)methyl]but-3-en-1-ylsulfanyl}benzene:
 flip-flop disorder
;
_journal_coeditor_code OM2119
_journal_issue 5
_journal_name_full 'Acta Crystallographica Section E'
_journal_page_first o2504
_journal_page_last o2505
_journal_paper_doi 10.1107/S1600536807017680
_journal_volume 63
_journal_year 2007
_chemical_formula_iupac 'C18 H18 S2'
_chemical_formula_moiety 'C18 H18 S2'
_chemical_formula_sum 'C18 H18 S2'
_chemical_formula_weight 298.44
_chemical_melting_point 321
_chemical_name_systematic
;
{2-Methylidene-3-[(phenylsulfanyl)methyl]but-3-en-1-ylsulfanyl}benzene
;
_space_group_IT_number 61
_symmetry_cell_setting orthorhombic
_symmetry_space_group_name_Hall '-P 2ac 2ab'
_symmetry_space_group_name_H-M 'P b c a'
_atom_sites_solution_hydrogens difmap
_atom_sites_solution_primary direct
_atom_sites_solution_secondary difmap
_cell_angle_alpha 90.00
_cell_angle_beta 90.00
_cell_angle_gamma 90.00
_cell_formula_units_Z 4
_cell_length_a 8.2205(2)
_cell_length_b 10.1243(3)
_cell_length_c 18.6848(7)
_cell_measurement_reflns_used 2284
_cell_measurement_temperature 295(2)
_cell_measurement_theta_max 25.33
_cell_measurement_theta_min 3.30
_cell_volume 1555.08(8)
_computing_cell_refinement 'APEX2 and SAINT (Bruker, 2004)'
_computing_data_collection 'APEX2 (Bruker, 2004)'
_computing_data_reduction SAINT
_computing_molecular_graphics 'ORTEP-3 (Farrugia, 1997) and PLATON (Spek, 2003)'
_computing_publication_material 'SHELXL97 and PLATON'
_computing_structure_refinement 'SHELXL97 (Sheldrick, 1997)'
_computing_structure_solution 'SIR92 (Altomare <i>et al.</i>,  1994)'
_diffrn_ambient_temperature 295(2)
_diffrn_measured_fraction_theta_full 0.995
_diffrn_measured_fraction_theta_max 0.995
_diffrn_measurement_device_type 'Bruker APEXII'
_diffrn_measurement_method '\w and \f'
_diffrn_radiation_monochromator graphite
_diffrn_radiation_source 'fine-focus sealed tube'
_diffrn_radiation_type MoK\a
_diffrn_radiation_wavelength 0.71073
_diffrn_reflns_av_R_equivalents 0.0312
_diffrn_reflns_av_sigmaI/netI 0.0232
_diffrn_reflns_limit_h_max 9
_diffrn_reflns_limit_h_min -10
_diffrn_reflns_limit_k_max 12
_diffrn_reflns_limit_k_min -12
_diffrn_reflns_limit_l_max 18
_diffrn_reflns_limit_l_min -22
_diffrn_reflns_number 7493
_diffrn_reflns_theta_full 25.75
_diffrn_reflns_theta_max 25.75
_diffrn_reflns_theta_min 3.30
_diffrn_standards_decay_% 0
_diffrn_standards_interval_count 0
_diffrn_standards_interval_time 0
_diffrn_standards_number 0
_exptl_absorpt_coefficient_mu 0.330
_exptl_absorpt_correction_T_max 0.9690
_exptl_absorpt_correction_T_min 0.9350
_exptl_absorpt_correction_type multi-scan
_exptl_absorpt_process_details '(SADABS; Bruker, 2004)'
_exptl_crystal_colour colourless
_exptl_crystal_density_diffrn 1.275
_exptl_crystal_density_method 'not measured'
_exptl_crystal_description prism
_exptl_crystal_F_000 632
_exptl_crystal_size_max 0.20
_exptl_crystal_size_mid 0.15
_exptl_crystal_size_min 0.10
_refine_diff_density_max 0.270
_refine_diff_density_min -0.283
_refine_ls_extinction_method none
_refine_ls_goodness_of_fit_ref 1.047
_refine_ls_hydrogen_treatment refxyz
_refine_ls_matrix_type full
_refine_ls_number_parameters 125
_refine_ls_number_reflns 1481
_refine_ls_number_restraints 4
_refine_ls_restrained_S_all 1.200
_refine_ls_R_factor_all 0.0533
_refine_ls_R_factor_gt 0.0392
_refine_ls_shift/su_max 0.004
_refine_ls_shift/su_mean 0.000
_refine_ls_structure_factor_coef Fsqd
_refine_ls_weighting_details 'calc w=1/[\s^2^(Fo^2^)+(0.0431P)^2^+0.7833P] where P=(Fo^2^+2Fc^2^)/3'
_refine_ls_weighting_scheme calc
_refine_ls_wR_factor_gt 0.0937
_refine_ls_wR_factor_ref 0.1023
_reflns_number_gt 1154
_reflns_number_total 1481
_reflns_threshold_expression I>2\s(I)
_cod_data_source_file om2119.cif
_cod_data_source_block I
_cod_original_sg_symbol_H-M 'P bca'
_cod_database_code 2213497
_cod_database_fobs_code 2213497

loop_
_symmetry_equiv_pos_as_xyz
'x, y, z'
'-x+1/2, -y, z+1/2'
'x+1/2, -y+1/2, -z'
'-x, y+1/2, -z+1/2'
'-x, -y, -z'
'x-1/2, y, -z-1/2'
'-x-1/2, y-1/2, z'
'x, -y-1/2, z-1/2'

loop_
_atom_site_type_symbol
_atom_site_label
_atom_site_fract_x
_atom_site_fract_y
_atom_site_fract_z
_atom_site_U_iso_or_equiv
_atom_site_adp_type
_atom_site_calc_flag
_atom_site_refinement_flags
_atom_site_occupancy
S S1 0.67527(7) 0.55095(6) 0.06937(4) 0.0543(3) Uani d . 1
C C1 0.5499(2) 0.4583(2) 0.12679(13) 0.0396(5) Uani d . 1
C C2 0.4799(3) 0.5278(3) 0.18288(14) 0.0506(6) Uani d . 1
H H2 0.502(3) 0.619(3) 0.1868(14) 0.061 Uiso d . 1
C C3 0.3811(3) 0.4647(3) 0.23169(15) 0.0591(7) Uani d . 1
H H3 0.337(3) 0.514(3) 0.2689(16) 0.071 Uiso d . 1
C C4 0.3508(3) 0.3319(3) 0.22554(15) 0.0595(7) Uani d . 1
H H4 0.281(4) 0.292(3) 0.2591(16) 0.071 Uiso d . 1
C C5 0.4192(3) 0.2630(3) 0.16993(16) 0.0561(7) Uani d . 1
H H5 0.402(4) 0.175(3) 0.1642(15) 0.067 Uiso d . 1
C C6 0.5177(3) 0.3248(2) 0.12034(15) 0.0465(6) Uani d . 1
H H6 0.558(3) 0.280(3) 0.0834(15) 0.056 Uiso d . 1
C C7 0.7789(3) 0.4342(3) 0.0123(2) 0.0632(8) Uani d D 1
H H7A 0.717(4) 0.407(3) -0.0221(17) 0.076 Uiso d . 1
H H7B 0.802(4) 0.358(3) 0.0441(16) 0.076 Uiso d . 1
C C8 0.9245(3) 0.5055(3) -0.02066(15) 0.0408(8) Uani d P 0.789(5)
C C9 0.9157(4) 0.5764(4) -0.07846(18) 0.0758(10) Uani d D 1
H H9A 0.993(4) 0.625(3) -0.1050(19) 0.091 Uiso d . 1
H H9B 0.823(4) 0.577(3) -0.100(2) 0.091 Uiso d . 1
C C8' 0.9684(6) 0.4528(8) 0.0268(4) 0.0408(18) Uani d PD 0.212(6)

loop_
_atom_site_aniso_label
_atom_site_aniso_U_11
_atom_site_aniso_U_22
_atom_site_aniso_U_33
_atom_site_aniso_U_12
_atom_site_aniso_U_13
_atom_site_aniso_U_23
S1 0.0416(4) 0.0445(4) 0.0769(5) -0.0037(3) 0.0195(3) -0.0058(3)
C1 0.0257(10) 0.0446(12) 0.0484(13) 0.0013(9) -0.0041(9) -0.0025(10)
C2 0.0424(13) 0.0500(14) 0.0594(16) 0.0016(11) -0.0009(12) -0.0115(12)
C3 0.0494(15) 0.078(2) 0.0497(16) 0.0101(14) 0.0057(12) -0.0054(14)
C4 0.0488(16) 0.0727(19) 0.0570(17) 0.0017(13) 0.0050(13) 0.0182(15)
C5 0.0506(15) 0.0475(14) 0.0702(19) -0.0015(12) -0.0018(13) 0.0106(14)
C6 0.0402(13) 0.0432(13) 0.0560(15) 0.0036(10) 0.0015(11) -0.0029(12)
C7 0.0370(14) 0.0690(18) 0.084(2) -0.0144(12) 0.0162(13) -0.0314(16)
C8 0.0322(14) 0.0499(16) 0.0401(18) 0.0041(12) -0.0037(12) -0.0032(14)
C9 0.0459(17) 0.116(3) 0.066(2) 0.0061(17) -0.0062(14) 0.0309(19)
C8' 0.032(5) 0.0499(14) 0.0401(16) 0.0041(12) -0.0037(14) -0.0032(18)

loop_
_atom_type_symbol
_atom_type_description
_atom_type_scat_dispersion_real
_atom_type_scat_dispersion_imag
_atom_type_scat_source
C C 0.0033 0.0016 'International Tables Vol C Tables 4.2.6.8 and 6.1.1.4'
H H 0.0000 0.0000 'International Tables Vol C Tables 4.2.6.8 and 6.1.1.4'
S S 0.1246 0.1234 'International Tables Vol C Tables 4.2.6.8 and 6.1.1.4'

loop_
_geom_angle_atom_site_label_1
_geom_angle_atom_site_label_2
_geom_angle_atom_site_label_3
_geom_angle_site_symmetry_1
_geom_angle_site_symmetry_3
_geom_angle
_geom_angle_publ_flag
C1 S1 C7 . . 106.72(13) y
C6 C1 C2 . . 118.8(2) ?
C6 C1 S1 . . 125.47(19) y
C2 C1 S1 . . 115.70(18) y
C3 C2 C1 . . 120.6(2) ?
C3 C2 H2 . . 120.9(16) ?
C1 C2 H2 . . 118.5(17) ?
C4 C3 C2 . . 120.4(3) ?
C4 C3 H3 . . 121.1(19) ?
C2 C3 H3 . . 118.6(19) ?
C5 C4 C3 . . 119.2(3) ?
C5 C4 H4 . . 122.2(18) ?
C3 C4 H4 . . 118.6(17) ?
C4 C5 C6 . . 121.2(3) ?
C4 C5 H5 . . 121.6(19) ?
C6 C5 H5 . . 117.2(19) ?
C5 C6 C1 . . 119.8(2) ?
C5 C6 H6 . . 120.2(17) ?
C1 C6 H6 . . 120.0(17) ?
C8 C7 S1 . . 107.37(19) y
C8' C7 S1 . . 106.5(4) y
C8 C7 H7A . . 108(2) ?
C8' C7 H7A . . 138(2) ?
S1 C7 H7A . . 111(2) ?
C8 C7 H7B . . 117.4(18) ?
C8' C7 H7B . . 78.7(18) ?
S1 C7 H7B . . 104.4(18) ?
H7A C7 H7B . . 108(3) ?
C9 C8 C8 . 5_765 121.8(4) y
C9 C8 C7 . . 123.6(3) y
C8 C8 C7 5_765 . 114.6(3) y
C8 C9 H9A . . 133(2) ?
C8' C9 H9A 5_765 . 91(2) ?
C8 C9 H9B . . 116(2) ?
C8' C9 H9B 5_765 . 159(2) ?
H9A C9 H9B . . 111(3) ?
C9 C8' C8' 5_765 5_765 111.6(5) y
C9 C8' C7 5_765 . 139.9(3) y
C8' C8' C7 5_765 . 107.7(4) y

loop_
_geom_bond_atom_site_label_1
_geom_bond_atom_site_label_2
_geom_bond_site_symmetry_2
_geom_bond_distance
_geom_bond_publ_flag
S1 C1 . 1.759(2) y
S1 C7 . 1.806(3) y
C1 C6 . 1.382(3) ?
C1 C2 . 1.387(3) ?
C2 C3 . 1.378(4) ?
C2 H2 . 0.94(3) ?
C3 C4 . 1.373(4) ?
C3 H3 . 0.93(3) ?
C4 C5 . 1.372(4) ?
C4 H4 . 0.94(3) ?
C5 C6 . 1.381(4) ?
C5 H5 . 0.91(3) ?
C6 H6 . 0.89(3) ?
C7 C8 . 1.527(4) y
C7 C8' . 1.593(5) y
C7 H7A . 0.86(3) ?
C7 H7B . 1.00(3) ?
C8 C8' 5_765 0.984(5) ?
C8 C8' . 1.097(5) ?
C8 C9 . 1.299(4) y
C8 C8 5_765 1.467(5) y
C9 C8' 5_765 1.387(4) ?
C9 H9A . 0.94(4) ?
C9 H9B . 0.86(4) ?
C8' C9 5_765 1.387(4) y
C8' C8' 5_765 1.480(6) y

loop_
_geom_hbond_atom_site_label_D
_geom_hbond_atom_site_label_H
_geom_hbond_atom_site_label_A
_geom_hbond_site_symmetry_A
_geom_hbond_distance_DH
_geom_hbond_distance_HA
_geom_hbond_distance_DA
_geom_hbond_angle_DHA
_geom_hbond_publ_flag
C9 H9B Cg1 5_665 0.89(3) 2.67(3) 3.528(3) 173(3) y

loop_
_geom_torsion_atom_site_label_1
_geom_torsion_atom_site_label_2
_geom_torsion_atom_site_label_3
_geom_torsion_atom_site_label_4
_geom_torsion_site_symmetry_3
_geom_torsion_site_symmetry_4
_geom_torsion
_geom_torsion_publ_flag
C7 S1 C1 C6 . . -10.0(3) y
C7 S1 C1 C2 . . 169.71(19) ?
C6 C1 C2 C3 . . 0.5(4) ?
S1 C1 C2 C3 . . -179.2(2) ?
C1 C2 C3 C4 . . 0.1(4) ?
C2 C3 C4 C5 . . -0.4(4) ?
C3 C4 C5 C6 . . 0.1(4) ?
C4 C5 C6 C1 . . 0.6(4) ?
C2 C1 C6 C5 . . -0.9(4) ?
S1 C1 C6 C5 . . 178.79(19) ?
C1 S1 C7 C8 . . -162.4(2) y
C1 S1 C7 C8' . . -119.4(2) y
S1 C7 C8 C9 . . -85.5(4) y
S1 C7 C8 C8 . 5_765 90.9(4) y
S1 C7 C8' C9 . 5_765 74.6(12) y
S1 C7 C8' C8' . 5_765 -93.6(10) y
C7 C8 C8 C7 5_765 5_765 180.0(3) y
C7 C8' C8' C7 5_765 5_765 180.0(3) y
